data_6000748
loop_
_publ_author_name
'Giester, G.'

_publ_section_title
;
 Crystal structure of Fe2O(SeO3)(2), a new oxoselenite compound with
 ferric iron in distorted tetrahedral coordination
;
_journal_coden_ASTM ZEKRDZ
_journal_issue 9
_journal_name_full 'Zeitschrift f\"ur Kristallographie'
_journal_page_first 603
_journal_page_last 606
_journal_paper_doi 10.1524/zkri.1996.211.9.603
_journal_volume 211
_journal_year 1996
_chemical_formula_sum 'Fe2 O7 Se2'
_space_group_name_H-M_alt 'P c c n'
_cell_angle_alpha 90.000
_cell_angle_beta 90.000
_cell_angle_gamma 90.000
_cell_length_a 6.6390
_cell_length_b 12.8390
_cell_length_c 13.2660
_cell_volume 1130.77
_cod_database_code 6000748

loop_
_atom_site_label
_atom_site_fract_x
_atom_site_fract_y
_atom_site_fract_z
? ? ? ?
